data_4132347
loop_
_publ_author_name
'Mills, Leo Reginald'
'Graham, Joshua'
'Patel, Purvish'
'Rousseaux, Sophie A. L.'

_publ_section_title
;
 Ni-Catalyzed Reductive Cyanation of Aryl Halides and Phenol Derivatives
 via Transnitrilation.
;
_journal_name_full 'Journal of the American Chemical Society'
_journal_paper_doi 10.1021/jacs.9b11208
_journal_year 2019
_chemical_formula_moiety 'C17 H15 Br N2 Ni'
_chemical_formula_sum 'C17 H15 Br N2 Ni'
_chemical_formula_weight 385.93
_space_group_crystal_system triclinic
_space_group_IT_number 2
_space_group_name_Hall '-P 1'
_space_group_name_H-M_alt 'P -1'
_atom_sites_solution_hydrogens geom
_audit_creation_method SHELXL-2018/3
_cell_angle_alpha 83.294(3)
_cell_angle_beta 77.888(3)
_cell_angle_gamma 63.691(3)
_cell_formula_units_Z 4
_cell_length_a 9.1066(4)
_cell_length_b 10.0998(4)
_cell_length_c 18.5656(6)
_cell_measurement_reflns_used 5863
_cell_measurement_temperature 150(2)
_cell_measurement_theta_max 65.12
_cell_measurement_theta_min 4.88
_cell_volume 1496.07(11)
_computing_cell_refinement APEX3
_computing_data_collection 'APEX3 (Bruker, 2018)'
_computing_data_reduction 'SAINT (Bruker, 2014)'
_computing_molecular_graphics 'PLATON (Spek, 2009)'
_computing_publication_material 'SHELXTL (Sheldrick, 2008)'
_computing_structure_refinement 'SHELXL-2018/3 (Sheldrick, 2015b)'
_computing_structure_solution 'SHELXT 2014/5 (Sheldrick, 2015a)'
_diffrn_ambient_temperature 150(2)
_diffrn_measured_fraction_theta_full 0.989
_diffrn_measured_fraction_theta_max 0.979
_diffrn_measurement_device_type 'Bruker Kappa APEX-DUO CCD'
_diffrn_measurement_method '\f and \w scans'
_diffrn_radiation_type CuK\a
_diffrn_radiation_wavelength 1.54178
_diffrn_reflns_av_R_equivalents 0.1517
_diffrn_reflns_av_unetI/netI 0.1372
_diffrn_reflns_Laue_measured_fraction_full 0.989
_diffrn_reflns_Laue_measured_fraction_max 0.979
_diffrn_reflns_limit_h_max 10
_diffrn_reflns_limit_h_min -10
_diffrn_reflns_limit_k_max 12
_diffrn_reflns_limit_k_min -11
_diffrn_reflns_limit_l_max 22
_diffrn_reflns_limit_l_min 0
_diffrn_reflns_number 5377
_diffrn_reflns_point_group_measured_fraction_full 0.989
_diffrn_reflns_point_group_measured_fraction_max 0.979
_diffrn_reflns_theta_full 67.679
_diffrn_reflns_theta_max 68.342
_diffrn_reflns_theta_min 2.435
_diffrn_source 'Bruker ImuS with multi-layer optics'
_exptl_absorpt_coefficient_mu 4.931
_exptl_absorpt_correction_T_max 0.7529
_exptl_absorpt_correction_T_min 0.5830
_exptl_absorpt_correction_type multi-scan
_exptl_absorpt_process_details 'TWINABS (Bruker, 2012)'
_exptl_crystal_colour red
_exptl_crystal_density_diffrn 1.713
_exptl_crystal_description needle
_exptl_crystal_F_000 776
_exptl_crystal_size_max 0.150
_exptl_crystal_size_mid 0.020
_exptl_crystal_size_min 0.020
_refine_diff_density_max 1.137
_refine_diff_density_min -1.020
_refine_diff_density_rms 0.176
_refine_ls_extinction_coef 0.00077(17)
_refine_ls_extinction_expression Fc^*^=kFc[1+0.001xFc^2^\l^3^/sin(2\q)]^-1/4^
_refine_ls_extinction_method 'SHELXL-2018/3 (Sheldrick 2018)'
_refine_ls_goodness_of_fit_ref 1.034
_refine_ls_hydrogen_treatment constr
_refine_ls_matrix_type full
_refine_ls_number_parameters 382
_refine_ls_number_reflns 5377
_refine_ls_number_restraints 0
_refine_ls_restrained_S_all 1.034
_refine_ls_R_factor_all 0.1058
_refine_ls_R_factor_gt 0.0715
_refine_ls_shift/su_max 0.002
_refine_ls_shift/su_mean 0.000
_refine_ls_structure_factor_coef Fsqd
_refine_ls_weighting_details 'w=1/[\s^2^(Fo^2^)+10.8669P] where P=(Fo^2^+2Fc^2^)/3'
_refine_ls_weighting_scheme calc
_refine_ls_wR_factor_gt 0.1537
_refine_ls_wR_factor_ref 0.1762
_reflns_Friedel_coverage 0.000
_reflns_number_gt 4113
_reflns_number_total 5377
_reflns_threshold_expression 'I > 2\s(I)'
_cod_data_source_file ja9b11208_si_003.cif
_cod_data_source_block d19133_a_5
_cod_database_code 4132347
_shelx_shelxl_version_number 2018/3
_shelx_space_group_comment
; 
The symmetry employed for this shelxl refinement is uniquely defined 
by the following loop, which should always be used as a source of 
symmetry information in preference to the above space-group names. 
They are only intended as comments. 
;
_shelx_estimated_absorpt_t_min 0.525
_shelx_estimated_absorpt_t_max 0.908

loop_
_space_group_symop_operation_xyz
'x, y, z'
'-x, -y, -z'

loop_
_atom_site_label
_atom_site_type_symbol
_atom_site_fract_x
_atom_site_fract_y
_atom_site_fract_z
_atom_site_U_iso_or_equiv
_atom_site_adp_type
_atom_site_occupancy
_atom_site_site_symmetry_order
_atom_site_calc_flag
_atom_site_refinement_flags_posn
_atom_site_refinement_flags_adp
Ni1A Ni 0.5512(2) 0.27112(18) 0.08634(9) 0.0299(4) Uani 1 1 d . .
Br1A Br 0.65198(15) 0.21434(14) 0.19503(6) 0.0427(3) Uani 1 1 d . .
N1A N 0.7616(11) 0.2449(9) 0.0199(4) 0.0332(19) Uani 1 1 d . .
N2A N 0.4651(10) 0.3292(9) -0.0041(4) 0.0290(18) Uani 1 1 d . .
C1A C 0.9122(14) 0.2007(12) 0.0378(6) 0.040(3) Uani 1 1 d . .
H1AA H 0.920037 0.195132 0.088395 0.048 Uiso 1 1 calc R U
C2A C 1.0540(14) 0.1634(12) -0.0135(6) 0.042(3) Uani 1 1 d . .
H2AA H 1.156965 0.134979 0.002180 0.051 Uiso 1 1 calc R U
C3A C 1.0514(14) 0.1660(13) -0.0869(7) 0.048(3) Uani 1 1 d . .
H3AA H 1.150824 0.136665 -0.122545 0.057 Uiso 1 1 calc R U
C4A C 0.8962(13) 0.2136(12) -0.1073(6) 0.041(3) Uani 1 1 d . .
H4AA H 0.887356 0.217942 -0.157669 0.049 Uiso 1 1 calc R U
C5A C 0.7543(13) 0.2546(11) -0.0524(6) 0.033(2) Uani 1 1 d . .
C6A C 0.5815(12) 0.3112(10) -0.0659(5) 0.031(2) Uani 1 1 d . .
C7A C 0.5405(13) 0.3484(11) -0.1367(5) 0.035(2) Uani 1 1 d . .
H7AA H 0.623726 0.337314 -0.179168 0.042 Uiso 1 1 calc R U
C8A C 0.3760(13) 0.4013(12) -0.1425(6) 0.038(3) Uani 1 1 d . .
H8AA H 0.343869 0.425645 -0.189501 0.046 Uiso 1 1 calc R U
C9A C 0.2583(12) 0.4190(12) -0.0801(6) 0.036(2) Uani 1 1 d . .
H9AA H 0.144171 0.457346 -0.083946 0.044 Uiso 1 1 calc R U
C10A C 0.3052(13) 0.3813(12) -0.0117(6) 0.035(2) Uani 1 1 d . .
H10A H 0.222535 0.392390 0.030989 0.042 Uiso 1 1 calc R U
C11A C 0.3499(13) 0.2812(11) 0.1405(5) 0.032(2) Uani 1 1 d . .
C12A C 0.3098(14) 0.1602(11) 0.1407(6) 0.036(2) Uani 1 1 d . .
C13A C 0.1475(14) 0.1765(13) 0.1725(6) 0.043(3) Uani 1 1 d . .
H13A H 0.120197 0.095824 0.172909 0.052 Uiso 1 1 calc R U
C14A C 0.0268(14) 0.3101(14) 0.2032(6) 0.046(3) Uani 1 1 d . .
H14A H -0.082869 0.320932 0.223098 0.055 Uiso 1 1 calc R U
C15A C 0.0680(14) 0.4274(12) 0.2047(6) 0.043(3) Uani 1 1 d . .
H15A H -0.013039 0.517687 0.226315 0.052 Uiso 1 1 calc R U
C16A C 0.2285(13) 0.4116(12) 0.1742(6) 0.040(3) Uani 1 1 d . .
H16A H 0.255986 0.491231 0.176443 0.048 Uiso 1 1 calc R U
C17A C 0.4363(15) 0.0167(12) 0.1064(7) 0.047(3) Uani 1 1 d . .
H17A H 0.541422 0.023738 0.087095 0.071 Uiso 1 1 calc R U
H17B H 0.454322 -0.063399 0.143701 0.071 Uiso 1 1 calc R U
H17C H 0.395570 -0.003649 0.066086 0.071 Uiso 1 1 calc R U
Ni1B Ni 0.18194(19) 0.76342(17) 0.41254(8) 0.0271(4) Uani 1 1 d . .
Br1B Br 0.13568(14) 0.69644(14) 0.30904(6) 0.0402(3) Uani 1 1 d . .
N1B N -0.0068(9) 0.7440(8) 0.4816(4) 0.0257(17) Uani 1 1 d . .
N2B N 0.2116(9) 0.8289(8) 0.4993(4) 0.0284(18) Uani 1 1 d . .
C1B C -0.1115(12) 0.6949(11) 0.4667(5) 0.031(2) Uani 1 1 d . .
H1BA H -0.108646 0.678456 0.417014 0.037 Uiso 1 1 calc R U
C2B C -0.2245(13) 0.6674(11) 0.5223(6) 0.037(2) Uani 1 1 d . .
H2BA H -0.298815 0.634199 0.510274 0.044 Uiso 1 1 calc R U
C3B C -0.2279(13) 0.6889(12) 0.5955(6) 0.040(3) Uani 1 1 d . .
H3BA H -0.300065 0.666681 0.634658 0.048 Uiso 1 1 calc R U
C4B C -0.1241(12) 0.7429(12) 0.6086(6) 0.036(2) Uani 1 1 d . .
H4BA H -0.126969 0.762033 0.657940 0.044 Uiso 1 1 calc R U
C5B C -0.0141(13) 0.7709(11) 0.5527(5) 0.033(2) Uani 1 1 d . .
C6B C 0.1001(11) 0.8296(10) 0.5610(5) 0.027(2) Uani 1 1 d . .
C7B C 0.1026(12) 0.8808(11) 0.6274(5) 0.035(2) Uani 1 1 d . .
H7BA H 0.024327 0.880228 0.670125 0.041 Uiso 1 1 calc R U
C8B C 0.2184(12) 0.9320(12) 0.6309(6) 0.035(2) Uani 1 1 d . .
H8BA H 0.220120 0.967971 0.675615 0.043 Uiso 1 1 calc R U
C9B C 0.3312(13) 0.9299(11) 0.5684(6) 0.036(2) Uani 1 1 d . .
H9BA H 0.414338 0.961855 0.569470 0.044 Uiso 1 1 calc R U
C10B C 0.3214(12) 0.8801(12) 0.5033(5) 0.031(2) Uani 1 1 d . .
H10B H 0.396643 0.882903 0.459784 0.038 Uiso 1 1 calc R U
C11B C 0.3791(12) 0.7669(11) 0.3550(5) 0.030(2) Uani 1 1 d . .
C12B C 0.5322(13) 0.6432(12) 0.3592(6) 0.036(2) Uani 1 1 d . .
C13B C 0.6764(12) 0.6573(12) 0.3309(5) 0.036(2) Uani 1 1 d . .
H13B H 0.779543 0.574922 0.335050 0.043 Uiso 1 1 calc R U
C14B C 0.6789(13) 0.7865(13) 0.2966(6) 0.040(3) Uani 1 1 d . .
H14B H 0.780870 0.793886 0.279254 0.048 Uiso 1 1 calc R U
C15B C 0.5278(14) 0.9042(13) 0.2883(6) 0.043(3) Uani 1 1 d . .
H15B H 0.525390 0.992036 0.262715 0.051 Uiso 1 1 calc R U
C16B C 0.3816(13) 0.8932(12) 0.3175(6) 0.038(3) Uani 1 1 d . .
H16B H 0.279008 0.974720 0.311670 0.046 Uiso 1 1 calc R U
C17B C 0.5381(14) 0.4985(12) 0.3931(7) 0.047(3) Uani 1 1 d . .
H17D H 0.447851 0.517452 0.435731 0.071 Uiso 1 1 calc R U
H17E H 0.645371 0.440264 0.409150 0.071 Uiso 1 1 calc R U
H17F H 0.524883 0.443686 0.356681 0.071 Uiso 1 1 calc R U

loop_
_atom_site_aniso_label
_atom_site_aniso_U_11
_atom_site_aniso_U_22
_atom_site_aniso_U_33
_atom_site_aniso_U_23
_atom_site_aniso_U_13
_atom_site_aniso_U_12
Ni1A 0.0306(9) 0.0344(9) 0.0274(8) 0.0015(7) -0.0079(7) -0.0158(8)
Br1A 0.0475(8) 0.0574(8) 0.0349(6) 0.0090(5) -0.0166(5) -0.0316(6)
N1A 0.038(5) 0.041(5) 0.031(4) 0.000(4) -0.018(4) -0.021(4)
N2A 0.029(5) 0.034(4) 0.029(4) -0.001(3) -0.001(4) -0.020(4)
C1A 0.041(7) 0.041(6) 0.042(6) 0.006(5) -0.014(5) -0.020(5)
C2A 0.027(6) 0.049(6) 0.055(7) 0.006(5) -0.012(5) -0.020(5)
C3A 0.025(6) 0.060(8) 0.054(7) -0.003(6) -0.003(5) -0.016(6)
C4A 0.034(6) 0.046(7) 0.043(6) -0.008(5) 0.003(5) -0.020(5)
C5A 0.034(6) 0.034(5) 0.035(5) -0.005(4) -0.010(4) -0.016(4)
C6A 0.034(6) 0.029(5) 0.036(5) -0.002(4) -0.006(4) -0.017(4)
C7A 0.043(7) 0.038(6) 0.029(5) 0.004(4) -0.011(5) -0.022(5)
C8A 0.042(6) 0.039(6) 0.040(6) -0.006(5) -0.015(5) -0.018(5)
C9A 0.026(5) 0.043(6) 0.042(6) 0.003(5) -0.016(5) -0.012(5)
C10A 0.034(6) 0.042(6) 0.035(6) 0.005(5) -0.005(5) -0.025(5)
C11A 0.039(6) 0.032(5) 0.027(5) -0.004(4) -0.001(4) -0.018(5)
C12A 0.051(7) 0.033(6) 0.027(5) 0.006(4) -0.018(5) -0.018(5)
C13A 0.044(7) 0.060(7) 0.038(6) 0.002(5) -0.021(5) -0.028(6)
C14A 0.030(6) 0.072(8) 0.045(6) 0.006(6) -0.002(5) -0.035(6)
C15A 0.040(7) 0.042(6) 0.038(6) 0.000(5) -0.009(5) -0.010(5)
C16A 0.034(6) 0.040(6) 0.042(6) -0.004(5) 0.003(5) -0.016(5)
C17A 0.058(8) 0.039(6) 0.052(7) -0.007(5) -0.025(6) -0.019(6)
Ni1B 0.0231(9) 0.0324(9) 0.0270(8) -0.0032(6) -0.0035(7) -0.0127(7)
Br1B 0.0341(7) 0.0613(8) 0.0316(5) -0.0122(5) -0.0013(5) -0.0257(6)
N1B 0.023(4) 0.032(4) 0.022(4) -0.003(3) -0.003(3) -0.011(3)
N2B 0.019(4) 0.032(4) 0.032(4) -0.001(3) -0.003(3) -0.009(3)
C1B 0.030(5) 0.043(6) 0.026(5) -0.001(4) -0.006(4) -0.021(5)
C2B 0.031(6) 0.030(5) 0.052(6) 0.006(5) -0.007(5) -0.017(5)
C3B 0.027(6) 0.053(7) 0.041(6) -0.002(5) 0.004(5) -0.021(5)
C4B 0.024(5) 0.050(7) 0.029(5) 0.003(5) -0.008(4) -0.010(5)
C5B 0.030(5) 0.038(5) 0.029(5) -0.007(4) -0.012(4) -0.009(5)
C6B 0.020(5) 0.023(5) 0.034(5) -0.001(4) -0.004(4) -0.005(4)
C7B 0.025(5) 0.038(6) 0.029(5) -0.002(4) -0.015(4) 0.001(5)
C8B 0.028(5) 0.040(6) 0.036(6) -0.010(5) -0.014(5) -0.006(5)
C9B 0.028(6) 0.045(6) 0.040(6) -0.008(5) -0.010(5) -0.016(5)
C10B 0.025(5) 0.048(6) 0.024(5) -0.007(4) -0.008(4) -0.015(5)
C11B 0.023(5) 0.033(5) 0.029(5) 0.001(4) -0.002(4) -0.010(4)
C12B 0.032(6) 0.034(6) 0.036(6) -0.007(5) -0.011(5) -0.006(5)
C13B 0.024(5) 0.057(7) 0.033(5) 0.000(5) -0.018(4) -0.017(5)
C14B 0.029(6) 0.065(7) 0.038(6) -0.007(5) 0.005(5) -0.035(6)
C15B 0.047(7) 0.054(7) 0.042(6) -0.001(5) -0.013(5) -0.033(6)
C16B 0.038(6) 0.030(6) 0.043(6) -0.001(5) -0.007(5) -0.011(5)
C17B 0.043(7) 0.039(6) 0.051(7) 0.007(5) -0.006(6) -0.013(5)

loop_
_atom_type_symbol
_atom_type_description
_atom_type_scat_dispersion_real
_atom_type_scat_dispersion_imag
_atom_type_scat_source
C C 0.0181 0.0091 'International Tables Vol C Tables 4.2.6.8 and 6.1.1.4'
H H 0.0000 0.0000 'International Tables Vol C Tables 4.2.6.8 and 6.1.1.4'
N N 0.0311 0.0180 'International Tables Vol C Tables 4.2.6.8 and 6.1.1.4'
Ni Ni -3.0029 0.5091 'International Tables Vol C Tables 4.2.6.8 and 6.1.1.4'
Br Br -0.6763 1.2805 'International Tables Vol C Tables 4.2.6.8 and 6.1.1.4'

loop_
_geom_angle_atom_site_label_1
_geom_angle_atom_site_label_2
_geom_angle_atom_site_label_3
_geom_angle
C11A Ni1A N2A 92.8(4)
C11A Ni1A N1A 172.6(4)
N2A Ni1A N1A 82.4(3)
C11A Ni1A Br1A 87.7(3)
N2A Ni1A Br1A 177.0(2)
N1A Ni1A Br1A 97.3(2)
C1A N1A C5A 117.1(9)
C1A N1A Ni1A 127.9(7)
C5A N1A Ni1A 114.4(7)
C10A N2A C6A 118.3(9)
C10A N2A Ni1A 126.8(7)
C6A N2A Ni1A 115.0(7)
N1A C1A C2A 122.8(11)
N1A C1A H1AA 118.6
C2A C1A H1AA 118.6
C1A C2A C3A 121.4(10)
C1A C2A H2AA 119.3
C3A C2A H2AA 119.3
C2A C3A C4A 117.1(11)
C2A C3A H3AA 121.4
C4A C3A H3AA 121.4
C3A C4A C5A 118.9(11)
C3A C4A H4AA 120.5
C5A C4A H4AA 120.5
N1A C5A C4A 122.5(10)
N1A C5A C6A 112.5(9)
C4A C5A C6A 124.9(10)
N2A C6A C7A 122.5(9)
N2A C6A C5A 114.6(9)
C7A C6A C5A 122.8(9)
C8A C7A C6A 117.7(10)
C8A C7A H7AA 121.2
C6A C7A H7AA 121.2
C9A C8A C7A 119.9(10)
C9A C8A H8AA 120.1
C7A C8A H8AA 120.1
C8A C9A C10A 120.1(10)
C8A C9A H9AA 119.9
C10A C9A H9AA 119.9
N2A C10A C9A 121.5(10)
N2A C10A H10A 119.2
C9A C10A H10A 119.2
C16A C11A C12A 118.7(10)
C16A C11A Ni1A 121.4(8)
C12A C11A Ni1A 119.5(8)
C13A C12A C11A 119.3(10)
C13A C12A C17A 119.8(10)
C11A C12A C17A 120.9(10)
C14A C13A C12A 120.7(11)
C14A C13A H13A 119.6
C12A C13A H13A 119.6
C15A C14A C13A 119.8(10)
C15A C14A H14A 120.1
C13A C14A H14A 120.1
C16A C15A C14A 119.8(10)
C16A C15A H15A 120.1
C14A C15A H15A 120.1
C15A C16A C11A 121.6(11)
C15A C16A H16A 119.2
C11A C16A H16A 119.2
C12A C17A H17A 109.5
C12A C17A H17B 109.5
H17A C17A H17B 109.5
C12A C17A H17C 109.5
H17A C17A H17C 109.5
H17B C17A H17C 109.5
C11B Ni1B N2B 93.3(4)
C11B Ni1B N1B 172.9(4)
N2B Ni1B N1B 82.5(3)
C11B Ni1B Br1B 87.7(3)
N2B Ni1B Br1B 177.2(2)
N1B Ni1B Br1B 96.7(2)
C1B N1B C5B 118.9(8)
C1B N1B Ni1B 127.4(6)
C5B N1B Ni1B 113.3(7)
C10B N2B C6B 118.5(8)
C10B N2B Ni1B 126.8(7)
C6B N2B Ni1B 114.6(6)
N1B C1B C2B 121.7(9)
N1B C1B H1BA 119.1
C2B C1B H1BA 119.1
C1B C2B C3B 119.6(10)
C1B C2B H2BA 120.2
C3B C2B H2BA 120.2
C4B C3B C2B 117.2(10)
C4B C3B H3BA 121.4
C2B C3B H3BA 121.4
C3B C4B C5B 122.2(10)
C3B C4B H4BA 118.9
C5B C4B H4BA 118.9
N1B C5B C4B 120.2(9)
N1B C5B C6B 113.5(9)
C4B C5B C6B 126.3(9)
N2B C6B C7B 120.8(9)
N2B C6B C5B 115.4(8)
C7B C6B C5B 123.8(9)
C8B C7B C6B 120.1(10)
C8B C7B H7BA 119.9
C6B C7B H7BA 119.9
C9B C8B C7B 118.6(10)
C9B C8B H8BA 120.7
C7B C8B H8BA 120.7
C8B C9B C10B 118.9(10)
C8B C9B H9BA 120.6
C10B C9B H9BA 120.6
N2B C10B C9B 123.1(10)
N2B C10B H10B 118.5
C9B C10B H10B 118.5
C16B C11B C12B 118.3(10)
C16B C11B Ni1B 122.5(8)
C12B C11B Ni1B 118.5(8)
C13B C12B C11B 118.4(10)
C13B C12B C17B 120.5(10)
C11B C12B C17B 121.1(10)
C12B C13B C14B 123.1(10)
C12B C13B H13B 118.5
C14B C13B H13B 118.5
C15B C14B C13B 118.0(10)
C15B C14B H14B 121.0
C13B C14B H14B 121.0
C16B C15B C14B 119.7(11)
C16B C15B H15B 120.1
C14B C15B H15B 120.1
C15B C16B C11B 122.2(11)
C15B C16B H16B 118.9
C11B C16B H16B 118.9
C12B C17B H17D 109.5
C12B C17B H17E 109.5
H17D C17B H17E 109.5
C12B C17B H17F 109.5
H17D C17B H17F 109.5
H17E C17B H17F 109.5

loop_
_geom_bond_atom_site_label_1
_geom_bond_atom_site_label_2
_geom_bond_distance
Ni1A C11A 1.862(10)
Ni1A N2A 1.922(8)
Ni1A N1A 1.974(9)
Ni1A Br1A 2.2988(19)
N1A C1A 1.343(13)
N1A C5A 1.348(13)
N2A C10A 1.344(13)
N2A C6A 1.355(12)
C1A C2A 1.361(15)
C1A H1AA 0.9500
C2A C3A 1.365(16)
C2A H2AA 0.9500
C3A C4A 1.397(16)
C3A H3AA 0.9500
C4A C5A 1.397(14)
C4A H4AA 0.9500
C5A C6A 1.483(14)
C6A C7A 1.406(14)
C7A C8A 1.373(15)
C7A H7AA 0.9500
C8A C9A 1.370(15)
C8A H8AA 0.9500
C9A C10A 1.383(14)
C9A H9AA 0.9500
C10A H10A 0.9500
C11A C16A 1.400(14)
C11A C12A 1.421(14)
C12A C13A 1.414(15)
C12A C17A 1.503(15)
C13A C14A 1.399(15)
C13A H13A 0.9500
C14A C15A 1.397(16)
C14A H14A 0.9500
C15A C16A 1.396(15)
C15A H15A 0.9500
C16A H16A 0.9500
C17A H17A 0.9800
C17A H17B 0.9800
C17A H17C 0.9800
Ni1B C11B 1.899(10)
Ni1B N2B 1.923(8)
Ni1B N1B 1.988(8)
Ni1B Br1B 2.2854(18)
N1B C1B 1.338(12)
N1B C5B 1.361(11)
N2B C10B 1.330(12)
N2B C6B 1.360(12)
C1B C2B 1.393(14)
C1B H1BA 0.9500
C2B C3B 1.394(15)
C2B H2BA 0.9500
C3B C4B 1.354(15)
C3B H3BA 0.9500
C4B C5B 1.381(15)
C4B H4BA 0.9500
C5B C6B 1.447(14)
C6B C7B 1.398(13)
C7B C8B 1.381(15)
C7B H7BA 0.9500
C8B C9B 1.374(15)
C8B H8BA 0.9500
C9B C10B 1.396(13)
C9B H9BA 0.9500
C10B H10B 0.9500
C11B C16B 1.388(15)
C11B C12B 1.410(14)
C12B C13B 1.370(15)
C12B C17B 1.505(16)
C13B C14B 1.392(15)
C13B H13B 0.9500
C14B C15B 1.387(15)
C14B H14B 0.9500
C15B C16B 1.376(15)
C15B H15B 0.9500
C16B H16B 0.9500
C17B H17D 0.9800
C17B H17E 0.9800
C17B H17F 0.9800

loop_
_geom_torsion_atom_site_label_1
_geom_torsion_atom_site_label_2
_geom_torsion_atom_site_label_3
_geom_torsion_atom_site_label_4
_geom_torsion
C5A N1A C1A C2A -1.4(15)
Ni1A N1A C1A C2A 169.0(8)
N1A C1A C2A C3A -1.4(18)
C1A C2A C3A C4A 2.2(17)
C2A C3A C4A C5A -0.3(17)
C1A N1A C5A C4A 3.4(15)
Ni1A N1A C5A C4A -168.3(8)
C1A N1A C5A C6A -177.3(9)
Ni1A N1A C5A C6A 11.0(10)
C3A C4A C5A N1A -2.6(16)
C3A C4A C5A C6A 178.2(10)
C10A N2A C6A C7A 1.7(13)
Ni1A N2A C6A C7A -179.8(7)
C10A N2A C6A C5A 179.4(8)
Ni1A N2A C6A C5A -2.1(10)
N1A C5A C6A N2A -6.0(12)
C4A C5A C6A N2A 173.3(10)
N1A C5A C6A C7A 171.7(9)
C4A C5A C6A C7A -9.0(15)
N2A C6A C7A C8A -1.7(14)
C5A C6A C7A C8A -179.2(9)
C6A C7A C8A C9A 1.4(15)
C7A C8A C9A C10A -1.1(16)
C6A N2A C10A C9A -1.4(14)
Ni1A N2A C10A C9A -179.7(8)
C8A C9A C10A N2A 1.2(16)
N2A Ni1A C11A C16A -90.4(9)
Br1A Ni1A C11A C16A 86.6(9)
N2A Ni1A C11A C12A 82.1(9)
Br1A Ni1A C11A C12A -100.9(8)
C16A C11A C12A C13A 2.2(15)
Ni1A C11A C12A C13A -170.5(7)
C16A C11A C12A C17A -179.0(10)
Ni1A C11A C12A C17A 8.3(14)
C11A C12A C13A C14A 0.3(15)
C17A C12A C13A C14A -178.6(10)
C12A C13A C14A C15A -1.9(16)
C13A C14A C15A C16A 1.1(16)
C14A C15A C16A C11A 1.4(17)
C12A C11A C16A C15A -3.0(16)
Ni1A C11A C16A C15A 169.5(9)
C5B N1B C1B C2B -1.6(14)
Ni1B N1B C1B C2B 171.0(7)
N1B C1B C2B C3B -1.0(15)
C1B C2B C3B C4B 3.0(16)
C2B C3B C4B C5B -2.3(16)
C1B N1B C5B C4B 2.3(14)
Ni1B N1B C5B C4B -171.4(8)
C1B N1B C5B C6B -177.4(8)
Ni1B N1B C5B C6B 9.0(10)
C3B C4B C5B N1B -0.3(16)
C3B C4B C5B C6B 179.4(10)
C10B N2B C6B C7B -1.0(14)
Ni1B N2B C6B C7B -177.2(7)
C10B N2B C6B C5B -179.4(8)
Ni1B N2B C6B C5B 4.4(10)
N1B C5B C6B N2B -8.9(12)
C4B C5B C6B N2B 171.5(10)
N1B C5B C6B C7B 172.8(9)
C4B C5B C6B C7B -6.9(15)
N2B C6B C7B C8B 0.3(14)
C5B C6B C7B C8B 178.5(9)
C6B C7B C8B C9B -0.7(15)
C7B C8B C9B C10B 1.8(16)
C6B N2B C10B C9B 2.2(15)
Ni1B N2B C10B C9B 177.9(8)
C8B C9B C10B N2B -2.6(16)
N2B Ni1B C11B C16B -86.9(9)
Br1B Ni1B C11B C16B 90.5(9)
N2B Ni1B C11B C12B 83.9(8)
Br1B Ni1B C11B C12B -98.8(8)
C16B C11B C12B C13B 5.0(15)
Ni1B C11B C12B C13B -166.1(7)
C16B C11B C12B C17B -174.5(10)
Ni1B C11B C12B C17B 14.4(14)
C11B C12B C13B C14B -1.9(15)
C17B C12B C13B C14B 177.7(10)
C12B C13B C14B C15B -2.4(15)
C13B C14B C15B C16B 3.5(15)
C14B C15B C16B C11B -0.3(16)
C12B C11B C16B C15B -4.0(16)
Ni1B C11B C16B C15B 166.7(8)
